data_1561763
loop_
_publ_author_name
'Bykova, E.'
'Gou, H.'
'Bykov, M.'
'Hanfland, M.'
'Dubrovinsky, L.'
'Dubrovinskaia, N.'

_publ_section_title
;
 Crystal structures and compressibility of novel iron borides Fe2B7 and Fe
 B50 synthesized at high pressure and high temperature
;
_journal_name_full 'Journal of Solid State Chemistry'
_journal_page_first 102
_journal_page_last 109
_journal_paper_doi 10.1016/j.jssc.2015.06.040
_journal_volume 230
_journal_year 2015
_chemical_absolute_configuration .
_chemical_compound_source
;
high-pressure high-temperature synthesis
;
_chemical_formula_moiety 'B7 Fe2'
_chemical_formula_sum 'B7 Fe2'
_chemical_formula_weight 187.4
_chemical_name_common 'diiron heptaboride'
_chemical_name_systematic 'diiron heptaboride'
_space_group_IT_number 55
_space_group_name_Hall '-P 2 2ab'
_space_group_name_H-M_alt 'P b a m'
_symmetry_cell_setting orthorhombic
_symmetry_Int_Tables_number 55
_symmetry_space_group_name_Hall '-P 2 2ab'
_symmetry_space_group_name_H-M 'P b a m'
_cell_angle_alpha 90
_cell_angle_beta 90
_cell_angle_gamma 90
_cell_formula_units_Z 8
_cell_length_a 16.2755(14)
_cell_length_b 10.4254(2)
_cell_length_c 2.78310(10)
_cell_measurement_reflns_used 478
_cell_measurement_temperature 293
_cell_measurement_theta_max 18.5290
_cell_measurement_theta_min 4.4810
_cell_volume 472.23(4)
_computing_cell_refinement
;
CrysAlisPro, Agilent Technologies,
Version 1.171.37.35 (release 13-08-2014 CrysAlis171 .NET)
(compiled Aug 13 2014,18:06:01)
;
_computing_data_collection
;
CrysAlisPro, Agilent Technologies,
Version 1.171.37.35 (release 13-08-2014 CrysAlis171 .NET)
(compiled Aug 13 2014,18:06:01)
;
_computing_data_reduction
;
CrysAlisPro, Agilent Technologies,
Version 1.171.37.35 (release 13-08-2014 CrysAlis171 .NET)
(compiled Aug 13 2014,18:06:01)
;
_computing_structure_refinement 'Jana2006 (Petricek, 2014)'
_computing_structure_solution 'SHELXS-2013 (Sheldrick, 2013)'
_diffrn_ambient_pressure 32100000
_diffrn_ambient_temperature 293
_diffrn_detector 'MAR555 flatpanel detector'
_diffrn_measured_fraction_theta_full 0.86
_diffrn_measured_fraction_theta_max 0.54
_diffrn_measurement_device
;
customized omega-circle diffractometer
;
_diffrn_measurement_device_type 'ESRF, beamline ID09A diffractometer'
_diffrn_measurement_method '\w scans'
_diffrn_radiation_monochromator synchrotron
_diffrn_radiation_probe x-ray
_diffrn_radiation_source synchrotron
_diffrn_radiation_type synchrotron
_diffrn_radiation_wavelength 0.41441
_diffrn_reflns_av_R_equivalents 0.0346
_diffrn_reflns_av_unetI/netI 0.035
_diffrn_reflns_limit_h_max 18
_diffrn_reflns_limit_h_min -17
_diffrn_reflns_limit_k_max 14
_diffrn_reflns_limit_k_min -15
_diffrn_reflns_limit_l_max 3
_diffrn_reflns_limit_l_min -3
_diffrn_reflns_number 1825
_diffrn_reflns_theta_full 14.61
_diffrn_reflns_theta_max 19.48
_diffrn_reflns_theta_min 1.85
_diffrn_source synchrotron
_exptl_absorpt_coefficient_mu 2.477
_exptl_absorpt_correction_T_max 1.00000
_exptl_absorpt_correction_T_min 0.43580
_exptl_absorpt_correction_type multi-scan
_exptl_absorpt_process_details
;
CrysAlisPro, Agilent Technologies,
Version 1.171.37.35 (release 13-08-2014 CrysAlis171 .NET)
(compiled Aug 13 2014,18:06:01)
Empirical absorption correction using spherical harmonics,
 implemented in SCALE3 ABSPACK scaling algorithm.
;
_exptl_crystal_colour black
_exptl_crystal_density_diffrn 5.269
_exptl_crystal_description plate
_exptl_crystal_F_000 696
_exptl_crystal_size_max 0.025
_exptl_crystal_size_mid 0.025
_exptl_crystal_size_min 0.005
_refine_diff_density_max 1.16
_refine_diff_density_min -1.14
_refine_ls_extinction_method none
_refine_ls_goodness_of_fit_gt 1.90
_refine_ls_goodness_of_fit_ref 1.80
_refine_ls_number_constraints 0
_refine_ls_number_parameters 67
_refine_ls_number_reflns 649
_refine_ls_number_restraints 0
_refine_ls_R_factor_all 0.0474
_refine_ls_R_factor_gt 0.0398
_refine_ls_shift/su_max 0.0001
_refine_ls_shift/su_mean 0.0000
_refine_ls_structure_factor_coef Fsqd
_refine_ls_weighting_details w=1/(\s^2^(I)+0.0004I^2^)
_refine_ls_weighting_scheme sigma
_refine_ls_wR_factor_gt 0.0856
_refine_ls_wR_factor_ref 0.0896
_reflns_number_gt 546
_reflns_number_total 649
_reflns_threshold_expression I>2\s(I)
_cod_data_source_file Fe2B7_32.1GPa.cif
_cod_data_source_block Fe2B7_32.1GPa
_cod_depositor_comments
;
The following automatic conversions were performed:

data item '_diffrn_radiation_probe' value 'X-ray' was changed to
'x-ray' in accordance with the built-in table derived from the CIF
Core dictionary named 'cif_core.dic' version 2.4.5 last updated on
2014-11-21.

Automatic conversion script
Id: cif_fix_values 8369 2020-08-20 11:38:08Z andrius 
;
_cod_database_code 1561763

loop_
_symmetry_equiv_pos_site_id
_symmetry_equiv_pos_as_xyz
1 x,y,z
2 -x,-y,z
3 -x+1/2,y+1/2,-z
4 x+1/2,-y+1/2,-z
5 -x,-y,-z
6 x,y,-z
7 x+1/2,-y+1/2,z
8 -x+1/2,y+1/2,z

loop_
_atom_site_label
_atom_site_type_symbol
_atom_site_fract_x
_atom_site_fract_y
_atom_site_fract_z
_atom_site_adp_type
_atom_site_U_iso_or_equiv
_atom_site_site_symmetry_multiplicity
_atom_site_occupancy
_atom_site_calc_flag
_atom_site_refinement_flags
_atom_site_disorder_assembly
_atom_site_disorder_group
Fe1 Fe 0.22085(9) 0.46702(8) 0.5 Uani 0.0064(4) 4 1 d . . .
Fe2 Fe 0.12083(9) 0.17859(8) 0 Uani 0.0054(4) 4 1 d . . .
Fe3 Fe 0.46433(9) 0.10554(8) 0.5 Uani 0.0057(4) 4 1 d . . .
Fe4 Fe 0.38991(9) 0.26643(8) 0 Uani 0.0052(4) 4 1 d . . .
B1 B 0.3681(7) 0.0511(7) 0 Uiso 0.0080(14) 4 1 d . . .
B2 B 0.0482(7) 0.4617(6) 0 Uiso 0.0056(13) 4 1 d . . .
B3 B 0.3028(7) 0.3910(6) 0 Uiso 0.0032(13) 4 1 d . . .
B4 B 0.1390(7) 0.3752(6) 0 Uiso 0.0049(13) 4 1 d . . .
B5 B 0.4448(7) 0.4029(6) 0.5 Uiso 0.0045(13) 4 1 d . . .
B6 B 0.2010(7) 0.0449(6) 0 Uiso 0.0053(13) 4 1 d . . .
B7 B 0.2891(7) 0.2866(7) 0.5 Uiso 0.0081(14) 4 1 d . . .
B8 B 0.0335(7) 0.3037(6) 0 Uiso 0.0041(13) 4 1 d . . .
B9 B 0.3972(7) 0.4767(6) 0 Uiso 0.0040(13) 4 1 d . . .
B10 B 0.0535(7) 0.0585(6) 0.5 Uiso 0.0036(13) 4 1 d . . .
B11 B 0.0175(7) 0.2111(6) 0.5 Uiso 0.0055(13) 4 1 d . . .
B12 B 0.3381(7) 0.1393(6) 0.5 Uiso 0.0043(13) 4 1 d . . .
B13 B 0.2196(7) 0.1452(6) 0.5 Uiso 0.0051(13) 4 1 d . . .
B14 B 0.1806(7) 0.2925(7) 0.5 Uiso 0.0090(15) 4 1 d . . .

loop_
_atom_site_aniso_label
_atom_site_aniso_type_symbol
_atom_site_aniso_U_11
_atom_site_aniso_U_22
_atom_site_aniso_U_33
_atom_site_aniso_U_12
_atom_site_aniso_U_13
_atom_site_aniso_U_23
Fe1 Fe 0.0077(10) 0.0038(4) 0.0077(5) 0.0009(4) 0 0
Fe2 Fe 0.0069(9) 0.0049(4) 0.0045(4) 0.0004(4) 0 0
Fe3 Fe 0.0087(9) 0.0050(4) 0.0035(4) -0.0006(4) 0 0
Fe4 Fe 0.0066(9) 0.0048(4) 0.0042(4) 0.0008(4) 0 0

loop_
_atom_type_symbol
_atom_type_scat_dispersion_real
_atom_type_scat_dispersion_imag
_atom_type_scat_source
B -0.0003 0.0002 'International Tables Vol C tables 4.2.6.8 and 6.1.1.1'
Fe 0.1991 0.3104 'International Tables Vol C tables 4.2.6.8 and 6.1.1.1'

loop_
_geom_angle_atom_site_label_1
_geom_angle_atom_site_label_2
_geom_angle_atom_site_label_3
_geom_angle_site_symmetry_1
_geom_angle_site_symmetry_2
_geom_angle_site_symmetry_3
_geom_angle
Fe1 Fe1 Fe1 1_554 . 1_556 180.0(5)
Fe1 Fe1 B1 1_554 . 3_555 50.57(17)
Fe1 Fe1 B1 1_554 . 3_556 129.43(18)
Fe1 Fe1 B3 1_554 . . 48.11(18)
Fe1 Fe1 B3 1_554 . 1_556 131.89(19)
Fe1 Fe1 B4 1_554 . . 49.70(17)
Fe1 Fe1 B4 1_554 . 1_556 130.30(18)
Fe1 Fe1 B6 1_554 . 3_555 47.32(19)
Fe1 Fe1 B6 1_554 . 3_556 132.7(2)
Fe1 Fe1 B7 1_554 . . 90.00(3)
Fe1 Fe1 B12 1_554 . 3_556 90.00(3)
Fe1 Fe1 B13 1_554 . 3_556 90.00(3)
Fe1 Fe1 B14 1_554 . . 90.00(3)
Fe1 Fe1 B1 1_556 . 3_555 129.43(18)
Fe1 Fe1 B1 1_556 . 3_556 50.57(17)
Fe1 Fe1 B3 1_556 . . 131.89(19)
Fe1 Fe1 B3 1_556 . 1_556 48.11(18)
Fe1 Fe1 B4 1_556 . . 130.30(18)
Fe1 Fe1 B4 1_556 . 1_556 49.70(17)
Fe1 Fe1 B6 1_556 . 3_555 132.7(2)
Fe1 Fe1 B6 1_556 . 3_556 47.32(19)
Fe1 Fe1 B7 1_556 . . 90.00(3)
Fe1 Fe1 B12 1_556 . 3_556 90.00(3)
Fe1 Fe1 B13 1_556 . 3_556 90.00(3)
Fe1 Fe1 B14 1_556 . . 90.00(3)
B1 Fe1 B1 3_555 . 3_556 78.9(2)
B1 Fe1 B3 3_555 . . 98.7(2)
B1 Fe1 B3 3_555 . 1_556 177.5(2)
B1 Fe1 B4 3_555 . . 50.0(3)
B1 Fe1 B4 3_555 . 1_556 100.3(3)
B1 Fe1 B6 3_555 . 3_555 79.7(3)
B1 Fe1 B6 3_555 . 3_556 133.0(3)
B1 Fe1 B7 3_555 . . 132.9(2)
B1 Fe1 B12 3_555 . 3_556 48.4(2)
B1 Fe1 B13 3_555 . 3_556 87.2(3)
B1 Fe1 B14 3_555 . . 98.8(3)
B1 Fe1 B3 3_556 . . 177.5(2)
B1 Fe1 B3 3_556 . 1_556 98.7(2)
B1 Fe1 B4 3_556 . . 100.3(3)
B1 Fe1 B4 3_556 . 1_556 50.0(3)
B1 Fe1 B6 3_556 . 3_555 133.0(3)
B1 Fe1 B6 3_556 . 3_556 79.7(3)
B1 Fe1 B7 3_556 . . 132.9(2)
B1 Fe1 B12 3_556 . 3_556 48.4(2)
B1 Fe1 B13 3_556 . 3_556 87.2(3)
B1 Fe1 B14 3_556 . . 98.8(3)
B3 Fe1 B3 . . 1_556 83.8(3)
B3 Fe1 B4 . . . 78.2(3)
B3 Fe1 B4 . . 1_556 131.2(3)
B3 Fe1 B6 . . 3_555 45.7(3)
B3 Fe1 B6 . . 3_556 101.9(3)
B3 Fe1 B7 . . . 49.3(2)
B3 Fe1 B12 . . 3_556 129.6(2)
B3 Fe1 B13 . . 3_556 92.4(3)
B3 Fe1 B14 . . . 81.9(3)
B3 Fe1 B4 1_556 . . 131.2(3)
B3 Fe1 B4 1_556 . 1_556 78.2(3)
B3 Fe1 B6 1_556 . 3_555 101.9(3)
B3 Fe1 B6 1_556 . 3_556 45.7(3)
B3 Fe1 B7 1_556 . . 49.3(2)
B3 Fe1 B12 1_556 . 3_556 129.6(2)
B3 Fe1 B13 1_556 . 3_556 92.4(3)
B3 Fe1 B14 1_556 . . 81.9(3)
B4 Fe1 B4 . . 1_556 80.6(2)
B4 Fe1 B6 . . 3_555 97.0(3)
B4 Fe1 B6 . . 3_556 176.7(2)
B4 Fe1 B7 . . . 86.1(3)
B4 Fe1 B12 . . 3_556 95.8(3)
B4 Fe1 B13 . . 3_556 132.91(19)
B4 Fe1 B14 . . . 51.1(2)
B4 Fe1 B6 1_556 . 3_555 176.7(2)
B4 Fe1 B6 1_556 . 3_556 97.0(3)
B4 Fe1 B7 1_556 . . 86.1(3)
B4 Fe1 B12 1_556 . 3_556 95.8(3)
B4 Fe1 B13 1_556 . 3_556 132.91(19)
B4 Fe1 B14 1_556 . . 51.1(2)
B6 Fe1 B6 3_555 . 3_556 85.4(3)
B6 Fe1 B7 3_555 . . 91.5(3)
B6 Fe1 B12 3_555 . 3_556 86.7(3)
B6 Fe1 B13 3_555 . 3_556 50.4(2)
B6 Fe1 B14 3_555 . . 125.6(2)
B6 Fe1 B7 3_556 . . 91.5(3)
B6 Fe1 B12 3_556 . 3_556 86.7(3)
B6 Fe1 B13 3_556 . 3_556 50.4(2)
B6 Fe1 B14 3_556 . . 125.6(2)
B7 Fe1 B12 . . 3_556 177.5(4)
B7 Fe1 B13 . . 3_556 121.9(4)
B7 Fe1 B14 . . . 50.3(4)
B12 Fe1 B13 3_556 . 3_556 55.6(4)
B12 Fe1 B14 3_556 . . 132.1(4)
B13 Fe1 B14 3_556 . . 172.2(4)
Fe2 Fe2 Fe2 1_554 . 1_556 180.0(5)
Fe2 Fe2 B4 1_554 . . 90.00(3)
Fe2 Fe2 B6 1_554 . . 90.00(3)
Fe2 Fe2 B8 1_554 . . 90.00(3)
Fe2 Fe2 B9 1_554 . 3_545 90.00(2)
Fe2 Fe2 B10 1_554 . 1_554 50.08(14)
Fe2 Fe2 B10 1_554 . . 129.92(15)
Fe2 Fe2 B11 1_554 . 1_554 50.96(18)
Fe2 Fe2 B11 1_554 . . 129.04(19)
Fe2 Fe2 B13 1_554 . 1_554 49.78(19)
Fe2 Fe2 B13 1_554 . . 130.22(19)
Fe2 Fe2 B14 1_554 . 1_554 47.82(17)
Fe2 Fe2 B14 1_554 . . 132.18(18)
Fe2 Fe2 B4 1_556 . . 90.00(3)
Fe2 Fe2 B6 1_556 . . 90.00(3)
Fe2 Fe2 B8 1_556 . . 90.00(3)
Fe2 Fe2 B9 1_556 . 3_545 90.00(2)
Fe2 Fe2 B10 1_556 . 1_554 129.92(15)
Fe2 Fe2 B10 1_556 . . 50.08(14)
Fe2 Fe2 B11 1_556 . 1_554 129.04(19)
Fe2 Fe2 B11 1_556 . . 50.96(18)
Fe2 Fe2 B13 1_556 . 1_554 130.22(19)
Fe2 Fe2 B13 1_556 . . 49.78(19)
Fe2 Fe2 B14 1_556 . 1_554 132.18(18)
Fe2 Fe2 B14 1_556 . . 47.82(17)
B4 Fe2 B6 . . . 128.7(4)
B4 Fe2 B8 . . . 55.6(4)
B4 Fe2 B9 . . 3_545 179.8(4)
B4 Fe2 B10 . . 1_554 130.0(2)
B4 Fe2 B10 . . . 130.0(2)
B4 Fe2 B11 . . 1_554 87.5(3)
B4 Fe2 B11 . . . 87.5(3)
B4 Fe2 B13 . . 1_554 93.1(3)
B4 Fe2 B13 . . . 93.1(3)
B4 Fe2 B14 . . 1_554 50.6(2)
B4 Fe2 B14 . . . 50.6(2)
B6 Fe2 B8 . . . 175.7(4)
B6 Fe2 B9 . . 3_545 51.1(4)
B6 Fe2 B10 . . 1_554 85.6(3)
B6 Fe2 B10 . . . 85.6(3)
B6 Fe2 B11 . . 1_554 129.2(2)
B6 Fe2 B11 . . . 129.2(2)
B6 Fe2 B13 . . 1_554 51.1(2)
B6 Fe2 B13 . . . 51.1(2)
B6 Fe2 B14 . . 1_554 95.6(3)
B6 Fe2 B14 . . . 95.6(3)
B8 Fe2 B9 . . 3_545 124.6(4)
B8 Fe2 B10 . . 1_554 91.1(3)
B8 Fe2 B10 . . . 91.1(3)
B8 Fe2 B11 . . 1_554 48.3(2)
B8 Fe2 B11 . . . 48.3(2)
B8 Fe2 B13 . . 1_554 131.2(2)
B8 Fe2 B13 . . . 131.2(2)
B8 Fe2 B14 . . 1_554 87.6(3)
B8 Fe2 B14 . . . 87.6(3)
B9 Fe2 B10 3_545 . 1_554 50.1(2)
B9 Fe2 B10 3_545 . . 50.1(2)
B9 Fe2 B11 3_545 . 1_554 92.7(3)
B9 Fe2 B11 3_545 . . 92.7(3)
B9 Fe2 B13 3_545 . 1_554 86.7(3)
B9 Fe2 B13 3_545 . . 86.7(3)
B9 Fe2 B14 3_545 . 1_554 129.2(2)
B9 Fe2 B14 3_545 . . 129.2(2)
B10 Fe2 B10 1_554 . . 79.8(2)
B10 Fe2 B11 1_554 . 1_554 45.6(3)
B10 Fe2 B11 1_554 . . 96.2(3)
B10 Fe2 B13 1_554 . 1_554 82.5(3)
B10 Fe2 B13 1_554 . . 134.3(3)
B10 Fe2 B14 1_554 . 1_554 97.9(2)
B10 Fe2 B14 1_554 . . 177.3(3)
B10 Fe2 B11 . . 1_554 96.2(3)
B10 Fe2 B11 . . . 45.6(3)
B10 Fe2 B13 . . 1_554 134.3(3)
B10 Fe2 B13 . . . 82.5(3)
B10 Fe2 B14 . . 1_554 177.3(3)
B10 Fe2 B14 . . . 97.9(2)
B11 Fe2 B11 1_554 . . 78.1(3)
B11 Fe2 B13 1_554 . 1_554 100.7(3)
B11 Fe2 B13 1_554 . . 178.7(3)
B11 Fe2 B14 1_554 . 1_554 81.2(3)
B11 Fe2 B14 1_554 . . 133.8(3)
B11 Fe2 B13 . . 1_554 178.7(3)
B11 Fe2 B13 . . . 100.7(3)
B11 Fe2 B14 . . 1_554 133.8(3)
B11 Fe2 B14 . . . 81.2(3)
B13 Fe2 B13 1_554 . . 80.4(3)
B13 Fe2 B14 1_554 . 1_554 46.3(3)
B13 Fe2 B14 1_554 . . 100.1(3)
B13 Fe2 B14 . . 1_554 100.1(3)
B13 Fe2 B14 . . . 46.3(3)
B14 Fe2 B14 1_554 . . 84.4(2)
Fe3 Fe3 Fe3 1_554 . 1_556 180.0(5)
Fe3 Fe3 Fe3 1_554 . 2_655 90.00(3)
Fe3 Fe3 Fe4 1_554 . . 56.07(3)
Fe3 Fe3 Fe4 1_554 . 1_556 123.93(4)
Fe3 Fe3 B1 1_554 . . 50.13(19)
Fe3 Fe3 B1 1_554 . 1_556 129.87(19)
Fe3 Fe3 B2 1_554 . 3_545 47.40(12)
Fe3 Fe3 B2 1_554 . 3_546 132.60(13)
Fe3 Fe3 B2 1_554 . 4_555 47.81(19)
Fe3 Fe3 B2 1_554 . 4_556 132.2(2)
Fe3 Fe3 B8 1_554 . 4_555 46.59(18)
Fe3 Fe3 B8 1_554 . 4_556 133.41(19)
Fe3 Fe3 B11 1_554 . 4_556 90.00(3)
Fe3 Fe3 B12 1_554 . . 90.00(4)
Fe3 Fe3 Fe3 1_556 . 2_655 90.00(3)
Fe3 Fe3 Fe4 1_556 . . 123.93(4)
Fe3 Fe3 Fe4 1_556 . 1_556 56.07(3)
Fe3 Fe3 B1 1_556 . . 129.87(19)
Fe3 Fe3 B1 1_556 . 1_556 50.13(19)
Fe3 Fe3 B2 1_556 . 3_545 132.60(13)
Fe3 Fe3 B2 1_556 . 3_546 47.40(12)
Fe3 Fe3 B2 1_556 . 4_555 132.2(2)
Fe3 Fe3 B2 1_556 . 4_556 47.81(19)
Fe3 Fe3 B8 1_556 . 4_555 133.41(19)
Fe3 Fe3 B8 1_556 . 4_556 46.59(18)
Fe3 Fe3 B11 1_556 . 4_556 90.00(3)
Fe3 Fe3 B12 1_556 . . 90.00(4)
Fe3 Fe3 Fe4 2_655 . . 145.251(19)
Fe3 Fe3 Fe4 2_655 . 1_556 145.251(19)
Fe3 Fe3 B1 2_655 . . 96.0(2)
Fe3 Fe3 B1 2_655 . 1_556 96.0(2)
Fe3 Fe3 B2 2_655 . 3_545 53.2(2)
Fe3 Fe3 B2 2_655 . 3_546 53.2(2)
Fe3 Fe3 B2 2_655 . 4_555 52.64(16)
Fe3 Fe3 B2 2_655 . 4_556 52.64(16)
Fe3 Fe3 B8 2_655 . 4_555 98.8(2)
Fe3 Fe3 B8 2_655 . 4_556 98.8(2)
Fe3 Fe3 B11 2_655 . 4_556 127.8(3)
Fe3 Fe3 B12 2_655 . . 127.53(19)
Fe4 Fe3 Fe4 . . 1_556 67.85(3)
Fe4 Fe3 B1 . . . 57.84(18)
Fe4 Fe3 B1 . . 1_556 100.6(2)
Fe4 Fe3 B2 . . 3_545 93.70(19)
Fe4 Fe3 B2 . . 3_546 145.1(3)
Fe4 Fe3 B2 . . 4_555 99.96(16)
Fe4 Fe3 B2 . . 4_556 157.3(2)
Fe4 Fe3 B8 . . 4_555 64.7(3)
Fe4 Fe3 B8 . . 4_556 109.84(19)
Fe4 Fe3 B11 . . 4_556 65.6(2)
Fe4 Fe3 B12 . . . 53.68(13)
Fe4 Fe3 B1 1_556 . . 100.6(2)
Fe4 Fe3 B1 1_556 . 1_556 57.84(18)
Fe4 Fe3 B2 1_556 . 3_545 145.1(3)
Fe4 Fe3 B2 1_556 . 3_546 93.70(19)
Fe4 Fe3 B2 1_556 . 4_555 157.3(2)
Fe4 Fe3 B2 1_556 . 4_556 99.96(16)
Fe4 Fe3 B8 1_556 . 4_555 109.84(19)
Fe4 Fe3 B8 1_556 . 4_556 64.7(3)
Fe4 Fe3 B11 1_556 . 4_556 65.6(2)
Fe4 Fe3 B12 1_556 . . 53.68(13)
B1 Fe3 B1 . . 1_556 79.7(3)
B1 Fe3 B2 . . 3_545 45.8(4)
B1 Fe3 B2 . . 3_546 99.9(3)
B1 Fe3 B2 . . 4_555 87.5(3)
B1 Fe3 B2 . . 4_556 144.8(3)
B1 Fe3 B8 . . 4_555 94.8(3)
B1 Fe3 B8 . . 4_556 164.6(3)
B1 Fe3 B11 . . 4_556 122.4(3)
B1 Fe3 B12 . . . 48.2(2)
B1 Fe3 B2 1_556 . 3_545 99.9(3)
B1 Fe3 B2 1_556 . 3_546 45.8(4)
B1 Fe3 B2 1_556 . 4_555 144.8(3)
B1 Fe3 B2 1_556 . 4_556 87.5(3)
B1 Fe3 B8 1_556 . 4_555 164.6(3)
B1 Fe3 B8 1_556 . 4_556 94.8(3)
B1 Fe3 B11 1_556 . 4_556 122.4(3)
B1 Fe3 B12 1_556 . . 48.2(2)
B2 Fe3 B2 3_545 . 3_546 85.19(18)
B2 Fe3 B2 3_545 . 4_555 50.5(4)
B2 Fe3 B2 3_545 . 4_556 105.9(3)
B2 Fe3 B8 3_545 . 4_555 86.0(2)
B2 Fe3 B8 3_545 . 4_556 149.5(4)
B2 Fe3 B11 3_545 . 4_556 134.9(2)
B2 Fe3 B12 3_545 . . 91.4(3)
B2 Fe3 B2 3_546 . 4_555 105.9(3)
B2 Fe3 B2 3_546 . 4_556 50.5(4)
B2 Fe3 B8 3_546 . 4_555 149.5(4)
B2 Fe3 B8 3_546 . 4_556 86.0(2)
B2 Fe3 B11 3_546 . 4_556 134.9(2)
B2 Fe3 B12 3_546 . . 91.4(3)
B2 Fe3 B2 4_555 . 4_556 84.4(3)
B2 Fe3 B8 4_555 . 4_555 47.9(3)
B2 Fe3 B8 4_555 . 4_556 104.6(4)
B2 Fe3 B11 4_555 . 4_556 92.1(3)
B2 Fe3 B12 4_555 . . 135.0(2)
B2 Fe3 B8 4_556 . 4_555 104.6(4)
B2 Fe3 B8 4_556 . 4_556 47.9(3)
B2 Fe3 B11 4_556 . 4_556 92.1(3)
B2 Fe3 B12 4_556 . . 135.0(2)
B8 Fe3 B8 4_555 . 4_556 86.8(3)
B8 Fe3 B11 4_555 . 4_556 49.08(19)
B8 Fe3 B12 4_555 . . 118.0(3)
B8 Fe3 B11 4_556 . 4_556 49.08(19)
B8 Fe3 B12 4_556 . . 118.0(3)
B11 Fe3 B12 4_556 . . 104.6(3)
Fe3 Fe4 Fe3 1_554 . . 67.85(3)
Fe3 Fe4 Fe4 1_554 . 1_554 56.07(3)
Fe3 Fe4 Fe4 1_554 . 1_556 123.93(4)
Fe3 Fe4 B1 1_554 . . 53.9(2)
Fe3 Fe4 B3 1_554 . . 144.35(8)
Fe3 Fe4 B5 1_554 . 1_554 83.32(18)
Fe3 Fe4 B5 1_554 . . 126.6(3)
Fe3 Fe4 B7 1_554 . 1_554 94.30(18)
Fe3 Fe4 B7 1_554 . . 142.5(2)
Fe3 Fe4 B9 1_554 . . 130.2(2)
Fe3 Fe4 B12 1_554 . 1_554 53.2(3)
Fe3 Fe4 B12 1_554 . . 98.08(19)
Fe3 Fe4 Fe4 . . 1_554 123.93(4)
Fe3 Fe4 Fe4 . . 1_556 56.07(3)
Fe3 Fe4 B1 . . . 53.9(2)
Fe3 Fe4 B3 . . . 144.35(8)
Fe3 Fe4 B5 . . 1_554 126.6(3)
Fe3 Fe4 B5 . . . 83.32(18)
Fe3 Fe4 B7 . . 1_554 142.5(2)
Fe3 Fe4 B7 . . . 94.30(18)
Fe3 Fe4 B9 . . . 130.2(2)
Fe3 Fe4 B12 . . 1_554 98.08(19)
Fe3 Fe4 B12 . . . 53.2(3)
Fe4 Fe4 Fe4 1_554 . 1_556 180.0(5)
Fe4 Fe4 B1 1_554 . . 90.00(2)
Fe4 Fe4 B3 1_554 . . 90.00(3)
Fe4 Fe4 B5 1_554 . 1_554 50.36(13)
Fe4 Fe4 B5 1_554 . . 129.64(14)
Fe4 Fe4 B7 1_554 . 1_554 49.9(2)
Fe4 Fe4 B7 1_554 . . 130.1(2)
Fe4 Fe4 B9 1_554 . . 90.00(2)
Fe4 Fe4 B12 1_554 . 1_554 48.47(14)
Fe4 Fe4 B12 1_554 . . 131.53(15)
Fe4 Fe4 B1 1_556 . . 90.00(2)
Fe4 Fe4 B3 1_556 . . 90.00(3)
Fe4 Fe4 B5 1_556 . 1_554 129.64(14)
Fe4 Fe4 B5 1_556 . . 50.36(13)
Fe4 Fe4 B7 1_556 . 1_554 130.1(2)
Fe4 Fe4 B7 1_556 . . 49.9(2)
Fe4 Fe4 B9 1_556 . . 90.00(2)
Fe4 Fe4 B12 1_556 . 1_554 131.53(15)
Fe4 Fe4 B12 1_556 . . 48.47(14)
B1 Fe4 B3 . . . 123.5(4)
B1 Fe4 B5 . . 1_554 135.07(18)
B1 Fe4 B5 . . . 135.07(18)
B1 Fe4 B7 . . 1_554 88.7(3)
B1 Fe4 B7 . . . 88.7(3)
B1 Fe4 B9 . . . 174.1(4)
B1 Fe4 B12 . . 1_554 46.65(18)
B1 Fe4 B12 . . . 46.65(18)
B3 Fe4 B5 . . 1_554 82.0(3)
B3 Fe4 B5 . . . 82.0(3)
B3 Fe4 B7 . . 1_554 51.3(2)
B3 Fe4 B7 . . . 51.3(2)
B3 Fe4 B9 . . . 50.6(4)
B3 Fe4 B12 . . 1_554 97.5(3)
B3 Fe4 B12 . . . 97.5(3)
B5 Fe4 B5 1_554 . . 79.28(19)
B5 Fe4 B7 1_554 . 1_554 80.6(3)
B5 Fe4 B7 1_554 . . 131.2(3)
B5 Fe4 B9 1_554 . . 47.7(2)
B5 Fe4 B12 1_554 . 1_554 98.83(19)
B5 Fe4 B12 1_554 . . 178.09(18)
B5 Fe4 B7 . . 1_554 131.2(3)
B5 Fe4 B7 . . . 80.6(3)
B5 Fe4 B9 . . . 47.7(2)
B5 Fe4 B12 . . 1_554 178.09(18)
B5 Fe4 B12 . . . 98.83(19)
B7 Fe4 B7 1_554 . . 80.1(3)
B7 Fe4 B9 1_554 . . 86.8(3)
B7 Fe4 B12 1_554 . 1_554 47.9(3)
B7 Fe4 B12 1_554 . . 100.5(3)
B7 Fe4 B9 . . . 86.8(3)
B7 Fe4 B12 . . 1_554 100.5(3)
B7 Fe4 B12 . . . 47.9(3)
B9 Fe4 B12 . . 1_554 130.7(2)
B9 Fe4 B12 . . . 130.7(2)
B12 Fe4 B12 1_554 . . 83.1(2)
Fe1 B1 Fe1 3_545 . 3_546 78.9(3)
Fe1 B1 Fe3 3_545 . 1_554 100.03(5)
Fe1 B1 Fe3 3_545 . . 171.3(4)
Fe1 B1 Fe4 3_545 . . 119.9(3)
Fe1 B1 B2 3_545 . 3_545 108.6(4)
Fe1 B1 B4 3_545 . 3_545 63.9(3)
Fe1 B1 B12 3_545 . 1_554 61.1(3)
Fe1 B1 B12 3_545 . . 122.3(7)
Fe1 B1 Fe3 3_546 . 1_554 171.3(4)
Fe1 B1 Fe3 3_546 . . 100.03(5)
Fe1 B1 Fe4 3_546 . . 119.9(3)
Fe1 B1 B2 3_546 . 3_545 108.6(4)
Fe1 B1 B4 3_546 . 3_545 63.9(3)
Fe1 B1 B12 3_546 . 1_554 122.3(7)
Fe1 B1 B12 3_546 . . 61.1(3)
Fe3 B1 Fe3 1_554 . . 79.7(4)
Fe3 B1 Fe4 1_554 . . 68.2(2)
Fe3 B1 B2 1_554 . 3_545 63.4(4)
Fe3 B1 B4 1_554 . 3_545 107.8(4)
Fe3 B1 B12 1_554 . 1_554 63.3(4)
Fe3 B1 B12 1_554 . . 125.3(5)
Fe3 B1 Fe4 . . . 68.2(2)
Fe3 B1 B2 . . 3_545 63.4(4)
Fe3 B1 B4 . . 3_545 107.8(4)
Fe3 B1 B12 . . 1_554 125.3(5)
Fe3 B1 B12 . . . 63.3(4)
Fe4 B1 B2 . . 3_545 115.4(6)
Fe4 B1 B4 . . 3_545 174.6(7)
Fe4 B1 B12 . . 1_554 61.4(3)
Fe4 B1 B12 . . . 61.4(3)
B2 B1 B4 3_545 . 3_545 59.2(5)
B2 B1 B12 3_545 . 1_554 122.1(5)
B2 B1 B12 3_545 . . 122.1(5)
B4 B1 B12 3_545 . 1_554 120.7(4)
B4 B1 B12 3_545 . . 120.7(4)
B12 B1 B12 1_554 . . 106.4(5)
Fe3 B2 Fe3 3_555 . 3_556 85.2(2)
Fe3 B2 Fe3 3_555 . 4_455 74.13(19)
Fe3 B2 Fe3 3_555 . 4_456 129.5(5)
Fe3 B2 B1 3_555 . 3_555 70.7(3)
Fe3 B2 B2 3_555 . 2_565 65.2(3)
Fe3 B2 B4 3_555 . . 117.7(4)
Fe3 B2 B8 3_555 . . 135.0(3)
Fe3 B2 Fe3 3_556 . 4_455 129.5(5)
Fe3 B2 Fe3 3_556 . 4_456 74.13(19)
Fe3 B2 B1 3_556 . 3_555 70.7(3)
Fe3 B2 B2 3_556 . 2_565 65.2(3)
Fe3 B2 B4 3_556 . . 117.7(4)
Fe3 B2 B8 3_556 . . 135.0(3)
Fe3 B2 Fe3 4_455 . 4_456 84.4(4)
Fe3 B2 B1 4_455 . 3_555 137.31(17)
Fe3 B2 B2 4_455 . 2_565 64.3(4)
Fe3 B2 B4 4_455 . . 112.7(3)
Fe3 B2 B8 4_455 . . 64.6(4)
Fe3 B2 B1 4_456 . 3_555 137.31(17)
Fe3 B2 B2 4_456 . 2_565 64.3(4)
Fe3 B2 B4 4_456 . . 112.7(3)
Fe3 B2 B8 4_456 . . 64.6(4)
B1 B2 B2 3_555 . 2_565 118.7(5)
B1 B2 B4 3_555 . . 65.8(6)
B1 B2 B8 3_555 . . 132.6(8)
B2 B2 B4 2_565 . . 175.5(6)
B2 B2 B8 2_565 . . 108.7(7)
B4 B2 B8 . . . 66.9(5)
Fe1 B3 Fe1 1_554 . . 83.8(4)
Fe1 B3 Fe4 1_554 . . 136.78(15)
Fe1 B3 B6 1_554 . 3_555 66.1(4)
Fe1 B3 B7 1_554 . 1_554 68.3(3)
Fe1 B3 B7 1_554 . . 132.4(7)
Fe1 B3 B9 1_554 . . 111.2(3)
Fe1 B3 Fe4 . . . 136.78(15)
Fe1 B3 B6 . . 3_555 66.1(4)
Fe1 B3 B7 . . 1_554 132.4(7)
Fe1 B3 B7 . . . 68.3(3)
Fe1 B3 B9 . . . 111.2(3)
Fe4 B3 B6 . . 3_555 134.7(7)
Fe4 B3 B7 . . 1_554 71.3(4)
Fe4 B3 B7 . . . 71.3(4)
Fe4 B3 B9 . . . 72.7(5)
B6 B3 B7 3_555 . 1_554 127.3(3)
B6 B3 B7 3_555 . . 127.3(3)
B6 B3 B9 3_555 . . 62.0(5)
B7 B3 B7 1_554 . . 102.8(4)
B7 B3 B9 1_554 . . 114.6(5)
B7 B3 B9 . . . 114.6(5)
Fe1 B4 Fe1 1_554 . . 80.6(3)
Fe1 B4 Fe2 1_554 . . 121.9(3)
Fe1 B4 B1 1_554 . 3_555 66.1(3)
Fe1 B4 B2 1_554 . . 107.3(3)
Fe1 B4 B14 1_554 . 1_554 58.1(3)
Fe1 B4 B14 1_554 . . 119.2(7)
Fe1 B4 Fe2 . . . 121.9(3)
Fe1 B4 B1 . . 3_555 66.1(3)
Fe1 B4 B2 . . . 107.3(3)
Fe1 B4 B14 . . 1_554 119.2(7)
Fe1 B4 B14 . . . 58.1(3)
Fe2 B4 B1 . . 3_555 168.2(7)
Fe2 B4 B2 . . . 113.2(6)
Fe2 B4 B14 . . 1_554 64.7(3)
Fe2 B4 B14 . . . 64.7(3)
B1 B4 B2 3_555 . . 55.0(5)
B1 B4 B14 3_555 . 1_554 120.6(4)
B1 B4 B14 3_555 . . 120.6(4)
B2 B4 B14 . . 1_554 125.5(4)
B2 B4 B14 . . . 125.5(4)
B14 B4 B14 1_554 . . 103.5(5)
Fe4 B5 Fe4 . . 1_556 79.3(3)
Fe4 B5 B9 . . . 66.6(3)
Fe4 B5 B9 . . 1_556 127.3(6)
Fe4 B5 B10 . . 3_556 131.2(4)
Fe4 B5 B10 . . 4_556 123.0(4)
Fe4 B5 B11 . . 4_556 80.0(3)
Fe4 B5 B9 1_556 . . 127.3(6)
Fe4 B5 B9 1_556 . 1_556 66.6(3)
Fe4 B5 B10 1_556 . 3_556 131.2(4)
Fe4 B5 B10 1_556 . 4_556 123.0(4)
Fe4 B5 B11 1_556 . 4_556 80.0(3)
B9 B5 B9 . . 1_556 103.7(6)
B9 B5 B10 . . 3_556 64.7(3)
B9 B5 B10 . . 4_556 109.3(5)
B9 B5 B11 . . 4_556 128.1(3)
B9 B5 B10 1_556 . 3_556 64.7(3)
B9 B5 B10 1_556 . 4_556 109.3(5)
B9 B5 B11 1_556 . 4_556 128.1(3)
B10 B5 B10 3_556 . 4_556 76.2(6)
B10 B5 B11 3_556 . 4_556 134.2(8)
B10 B5 B11 4_556 . 4_556 58.0(5)
Fe1 B6 Fe1 3_545 . 3_546 85.4(4)
Fe1 B6 Fe2 3_545 . . 135.42(16)
Fe1 B6 B3 3_545 . 3_545 68.2(4)
Fe1 B6 B9 3_545 . 3_545 113.9(3)
Fe1 B6 B13 3_545 . 1_554 66.0(3)
Fe1 B6 B13 3_545 . . 131.4(7)
Fe1 B6 Fe2 3_546 . . 135.42(16)
Fe1 B6 B3 3_546 . 3_545 68.2(4)
Fe1 B6 B9 3_546 . 3_545 113.9(3)
Fe1 B6 B13 3_546 . 1_554 131.4(7)
Fe1 B6 B13 3_546 . . 66.0(3)
Fe2 B6 B3 . . 3_545 134.7(8)
Fe2 B6 B9 . . 3_545 70.9(5)
Fe2 B6 B13 . . 1_554 71.7(4)
Fe2 B6 B13 . . . 71.7(4)
B3 B6 B9 3_545 . 3_545 63.8(5)
B3 B6 B13 3_545 . 1_554 126.7(3)
B3 B6 B13 3_545 . . 126.7(3)
B9 B6 B13 3_545 . 1_554 113.4(5)
B9 B6 B13 3_545 . . 113.4(5)
B13 B6 B13 1_554 . . 103.9(4)
Fe1 B7 Fe4 . . . 118.0(3)
Fe1 B7 Fe4 . . 1_556 118.0(3)
Fe1 B7 B3 . . . 62.4(3)
Fe1 B7 B3 . . 1_556 62.4(3)
Fe1 B7 B12 . . . 176.9(7)
Fe1 B7 B13 . . . 112.0(6)
Fe1 B7 B14 . . . 57.4(4)
Fe4 B7 Fe4 . . 1_556 80.1(4)
Fe4 B7 B3 . . . 57.4(4)
Fe4 B7 B3 . . 1_556 117.8(6)
Fe4 B7 B12 . . . 64.1(4)
Fe4 B7 B13 . . . 112.6(3)
Fe4 B7 B14 . . . 139.6(2)
Fe4 B7 B3 1_556 . . 117.8(6)
Fe4 B7 B3 1_556 . 1_556 57.4(4)
Fe4 B7 B12 1_556 . . 64.1(4)
Fe4 B7 B13 1_556 . . 112.6(3)
Fe4 B7 B14 1_556 . . 139.6(2)
B3 B7 B3 . . 1_556 102.8(4)
B3 B7 B12 . . . 119.0(5)
B3 B7 B13 . . . 124.2(4)
B3 B7 B14 . . . 96.0(5)
B3 B7 B12 1_556 . . 119.0(5)
B3 B7 B13 1_556 . . 124.2(4)
B3 B7 B14 1_556 . . 96.0(5)
B12 B7 B13 . . . 64.9(5)
B12 B7 B14 . . . 119.5(6)
B13 B7 B14 . . . 54.5(5)
Fe2 B8 Fe3 . . 4_455 136.53(17)
Fe2 B8 Fe3 . . 4_456 136.53(17)
Fe2 B8 B2 . . . 124.3(7)
Fe2 B8 B11 . . 1_554 74.4(4)
Fe2 B8 B11 . . . 74.4(4)
Fe3 B8 Fe3 4_455 . 4_456 86.8(4)
Fe3 B8 B2 4_455 . . 67.5(3)
Fe3 B8 B11 4_455 . 1_554 67.7(3)
Fe3 B8 B11 4_455 . . 137.4(7)
Fe3 B8 B2 4_456 . . 67.5(3)
Fe3 B8 B11 4_456 . 1_554 137.4(7)
Fe3 B8 B11 4_456 . . 67.7(3)
B2 B8 B11 . . 1_554 125.4(2)
B2 B8 B11 . . . 125.4(2)
B11 B8 B11 1_554 . . 108.6(4)
Fe2 B9 Fe4 3_555 . . 168.9(6)
Fe2 B9 B3 3_555 . . 112.2(5)
Fe2 B9 B5 3_555 . 1_554 119.5(3)
Fe2 B9 B5 3_555 . . 119.5(3)
Fe2 B9 B6 3_555 . 3_555 58.1(3)
Fe2 B9 B10 3_555 . 3_555 66.2(3)
Fe2 B9 B10 3_555 . 3_556 66.2(3)
Fe4 B9 B3 . . . 56.7(3)
Fe4 B9 B5 . . 1_554 65.7(3)
Fe4 B9 B5 . . . 65.7(3)
Fe4 B9 B6 . . 3_555 110.9(5)
Fe4 B9 B10 . . 3_555 119.5(3)
Fe4 B9 B10 . . 3_556 119.5(3)
B3 B9 B5 . . 1_554 99.2(4)
B3 B9 B5 . . . 99.2(4)
B3 B9 B6 . . 3_555 54.1(5)
B3 B9 B10 . . 3_555 128.1(4)
B3 B9 B10 . . 3_556 128.1(4)
B5 B9 B5 1_554 . . 103.7(6)
B5 B9 B6 1_554 . 3_555 125.2(4)
B5 B9 B10 1_554 . 3_555 53.8(3)
B5 B9 B10 1_554 . 3_556 127.8(8)
B5 B9 B6 . . 3_555 125.2(4)
B5 B9 B10 . . 3_555 127.8(8)
B5 B9 B10 . . 3_556 53.8(3)
B6 B9 B10 3_555 . 3_555 102.2(4)
B6 B9 B10 3_555 . 3_556 102.2(4)
B10 B9 B10 3_555 . 3_556 99.9(5)
Fe2 B10 Fe2 . . 1_556 79.8(3)
Fe2 B10 B5 . . 3_546 124.7(4)
Fe2 B10 B5 . . 4_456 111.4(3)
Fe2 B10 B9 . . 3_545 63.7(3)
Fe2 B10 B9 . . 3_546 122.6(6)
Fe2 B10 B11 . . . 68.5(3)
Fe2 B10 B5 1_556 . 3_546 124.7(4)
Fe2 B10 B5 1_556 . 4_456 111.4(3)
Fe2 B10 B9 1_556 . 3_545 122.6(6)
Fe2 B10 B9 1_556 . 3_546 63.7(3)
Fe2 B10 B11 1_556 . . 68.5(3)
B5 B10 B5 3_546 . 4_456 103.8(7)
B5 B10 B9 3_546 . 3_545 61.6(3)
B5 B10 B9 3_546 . 3_546 61.6(3)
B5 B10 B11 3_546 . . 160.7(9)
B5 B10 B9 4_456 . 3_545 122.3(5)
B5 B10 B9 4_456 . 3_546 122.3(5)
B5 B10 B11 4_456 . . 56.9(5)
B9 B10 B9 3_545 . 3_546 99.9(5)
B9 B10 B11 3_545 . . 126.3(3)
B9 B10 B11 3_546 . . 126.3(3)
Fe2 B11 Fe2 . . 1_556 78.1(4)
Fe2 B11 Fe3 . . 4_456 117.0(3)
Fe2 B11 B5 . . 4_456 115.4(3)
Fe2 B11 B8 . . . 57.2(4)
Fe2 B11 B8 . . 1_556 118.8(6)
Fe2 B11 B10 . . . 65.9(4)
Fe2 B11 Fe3 1_556 . 4_456 117.0(3)
Fe2 B11 B5 1_556 . 4_456 115.4(3)
Fe2 B11 B8 1_556 . . 118.8(6)
Fe2 B11 B8 1_556 . 1_556 57.2(4)
Fe2 B11 B10 1_556 . . 65.9(4)
Fe3 B11 B5 4_456 . 4_456 110.8(6)
Fe3 B11 B8 4_456 . . 63.2(3)
Fe3 B11 B8 4_456 . 1_556 63.2(3)
Fe3 B11 B10 4_456 . . 175.9(7)
B5 B11 B8 4_456 . . 120.5(5)
B5 B11 B8 4_456 . 1_556 120.5(5)
B5 B11 B10 4_456 . . 65.1(5)
B8 B11 B8 . . 1_556 108.6(5)
B8 B11 B10 . . . 118.4(4)
B8 B11 B10 1_556 . . 118.4(4)
Fe1 B12 Fe3 3_546 . . 108.4(3)
Fe1 B12 Fe4 3_546 . . 138.28(13)
Fe1 B12 Fe4 3_546 . 1_556 138.28(13)
Fe1 B12 B1 3_546 . . 70.5(4)
Fe1 B12 B1 3_546 . 1_556 70.5(4)
Fe1 B12 B7 3_546 . . 124.5(7)
Fe3 B12 Fe4 . . . 73.2(3)
Fe3 B12 Fe4 . . 1_556 73.2(3)
Fe3 B12 B1 . . . 68.5(5)
Fe3 B12 B1 . . 1_556 68.5(5)
Fe3 B12 B7 . . . 127.2(6)
Fe4 B12 Fe4 . . 1_556 83.1(3)
Fe4 B12 B1 . . . 72.0(3)
Fe4 B12 B1 . . 1_556 138.7(7)
Fe4 B12 B7 . . . 68.0(3)
Fe4 B12 B1 1_556 . . 138.7(7)
Fe4 B12 B1 1_556 . 1_556 72.0(3)
Fe4 B12 B7 1_556 . . 68.0(3)
B1 B12 B1 . . 1_556 106.4(5)
B1 B12 B7 . . . 126.8(3)
B1 B12 B7 1_556 . . 126.8(3)
Fe1 B13 Fe2 3_546 . . 119.2(3)
Fe1 B13 Fe2 3_546 . 1_556 119.2(3)
Fe1 B13 B6 3_546 . . 63.6(3)
Fe1 B13 B6 3_546 . 1_556 63.6(3)
Fe1 B13 B7 3_546 . . 115.0(6)
Fe1 B13 B14 3_546 . . 174.9(7)
Fe2 B13 Fe2 . . 1_556 80.4(4)
Fe2 B13 B6 . . . 57.2(4)
Fe2 B13 B6 . . 1_556 118.4(6)
Fe2 B13 B7 . . . 109.0(3)
Fe2 B13 B14 . . . 64.3(4)
Fe2 B13 B6 1_556 . . 118.4(6)
Fe2 B13 B6 1_556 . 1_556 57.2(4)
Fe2 B13 B7 1_556 . . 109.0(3)
Fe2 B13 B14 1_556 . . 64.3(4)
B6 B13 B6 . . 1_556 103.9(4)
B6 B13 B7 . . . 125.0(4)
B6 B13 B14 . . . 118.8(5)
B6 B13 B7 1_556 . . 125.0(4)
B6 B13 B14 1_556 . . 118.8(5)
B7 B13 B14 . . . 59.9(5)
Fe1 B14 Fe2 . . . 134.3(2)
Fe1 B14 Fe2 . . 1_556 134.3(2)
Fe1 B14 B4 . . . 70.8(3)
Fe1 B14 B4 . . 1_556 70.8(3)
Fe1 B14 B7 . . . 72.2(4)
Fe1 B14 B13 . . . 137.8(8)
Fe2 B14 Fe2 . . 1_556 84.4(3)
Fe2 B14 B4 . . . 64.6(3)
Fe2 B14 B4 . . 1_556 128.8(7)
Fe2 B14 B7 . . . 116.7(4)
Fe2 B14 B13 . . . 69.5(3)
Fe2 B14 B4 1_556 . . 128.8(7)
Fe2 B14 B4 1_556 . 1_556 64.6(3)
Fe2 B14 B7 1_556 . . 116.7(4)
Fe2 B14 B13 1_556 . . 69.5(3)
B4 B14 B4 . . 1_556 103.5(6)
B4 B14 B7 . . . 113.6(5)
B4 B14 B13 . . . 126.6(3)
B4 B14 B7 1_556 . . 113.6(5)
B4 B14 B13 1_556 . . 126.6(3)
B7 B14 B13 . . . 65.5(6)

loop_
_geom_bond_atom_site_label_1
_geom_bond_atom_site_label_2
_geom_bond_site_symmetry_1
_geom_bond_site_symmetry_2
_geom_bond_distance
Fe1 Fe1 . 1_554 2.7831(2)
Fe1 Fe1 . 1_556 2.7831(2)
Fe1 B1 . 3_555 2.191(8)
Fe1 B1 . 3_556 2.191(8)
Fe1 B3 . . 2.084(7)
Fe1 B3 . 1_556 2.084(7)
Fe1 B4 . . 2.151(7)
Fe1 B4 . 1_556 2.151(7)
Fe1 B6 . 3_555 2.053(7)
Fe1 B6 . 3_556 2.053(7)
Fe1 B7 . . 2.184(9)
Fe1 B12 . 3_556 2.036(8)
Fe1 B13 . 3_556 2.095(8)
Fe1 B14 . . 1.933(8)
Fe2 Fe2 . 1_554 2.7831(2)
Fe2 Fe2 . 1_556 2.7831(2)
Fe2 B4 . . 2.071(6)
Fe2 B6 . . 1.909(9)
Fe2 B8 . . 1.929(9)
Fe2 B9 . 3_545 2.125(6)
Fe2 B10 . 1_554 2.168(6)
Fe2 B10 . . 2.168(6)
Fe2 B11 . 1_554 2.209(8)
Fe2 B11 . . 2.209(8)
Fe2 B13 . 1_554 2.155(8)
Fe2 B13 . . 2.155(8)
Fe2 B14 . 1_554 2.073(7)
Fe2 B14 . . 2.073(7)
Fe3 Fe3 . 1_554 2.7831(2)
Fe3 Fe3 . 1_556 2.7831(2)
Fe3 Fe3 . 2_655 2.4881(14)
Fe3 Fe4 . . 2.4933(13)
Fe3 Fe4 . 1_556 2.4933(13)
Fe3 B1 . . 2.171(8)
Fe3 B1 . 1_556 2.171(8)
Fe3 B2 . 3_545 2.056(5)
Fe3 B2 . 3_546 2.056(5)
Fe3 B2 . 4_555 2.072(8)
Fe3 B2 . 4_556 2.072(8)
Fe3 B8 . 4_555 2.025(7)
Fe3 B8 . 4_556 2.025(7)
Fe3 B11 . 4_556 2.098(7)
Fe3 B12 . . 2.085(11)
Fe4 Fe4 . 1_554 2.7831(2)
Fe4 Fe4 . 1_556 2.7831(2)
Fe4 B1 . . 2.273(7)
Fe4 B3 . . 1.923(9)
Fe4 B5 . 1_554 2.181(6)
Fe4 B5 . . 2.181(6)
Fe4 B7 . 1_554 2.162(9)
Fe4 B7 . . 2.162(9)
Fe4 B9 . . 2.196(6)
Fe4 B12 . 1_554 2.099(6)
Fe4 B12 . . 2.099(6)
B1 B2 . 3_545 1.650(14)
B1 B4 . 3_545 1.837(9)
B1 B12 . 1_554 1.738(7)
B1 B12 . . 1.738(7)
B2 B2 . 2_565 1.762(14)
B2 B4 . . 1.730(14)
B2 B8 . . 1.664(9)
B3 B6 . 3_555 1.606(9)
B3 B7 . 1_554 1.781(6)
B3 B7 . . 1.781(6)
B3 B9 . . 1.778(14)
B4 B14 . 1_554 1.772(8)
B4 B14 . . 1.772(8)
B5 B9 . . 1.769(8)
B5 B9 . 1_556 1.769(8)
B5 B10 . 3_556 1.623(9)
B5 B10 . 4_556 1.815(15)
B5 B11 . 4_556 1.677(13)
B6 B9 . 3_545 1.750(15)
B6 B13 . 1_554 1.767(6)
B6 B13 . . 1.767(6)
B7 B12 . . 1.730(11)
B7 B13 . . 1.858(12)
B7 B14 . . 1.766(16)
B8 B11 . 1_554 1.714(6)
B8 B11 . . 1.714(6)
B9 B10 . 3_555 1.818(8)
B9 B10 . 3_556 1.818(8)
B10 B11 . . 1.696(10)
B13 B14 . . 1.662(11)
